data_4516104
loop_
_publ_author_name
'Wheaton, Amelia M.'
'Streep, Michaela E.'
'Ohlhaver, Christopher M.'
'Nicholas, Aaron D.'
'Barnes, Francis H.'
'Patterson, Howard H.'
'Pike, Robert D.'

_publ_section_title
;
 Alkyl Pyridinium Iodocuprate(I) Clusters: Structural Types and Charge
 Transfer Behavior.
;
_journal_issue 11
_journal_name_full 'ACS omega'
_journal_page_first 15281
_journal_page_last 15292
_journal_paper_doi 10.1021/acsomega.8b01986
_journal_volume 3
_journal_year 2018
_chemical_formula_moiety '3(C5 H6 N), Cu3 I6'
_chemical_formula_sum 'C15 H18 Cu3 I6 N3'
_chemical_formula_weight 1192.34
_space_group_crystal_system monoclinic
_space_group_IT_number 11
_space_group_name_Hall '-P 2yb'
_space_group_name_H-M_alt 'P 1 21/m 1'
_atom_sites_solution_hydrogens geom
_audit_creation_method SHELXL-2014/5
_cell_angle_alpha 90
_cell_angle_beta 111.2960(10)
_cell_angle_gamma 90
_cell_formula_units_Z 2
_cell_length_a 8.8040(4)
_cell_length_b 14.0866(7)
_cell_length_c 11.5559(6)
_cell_measurement_reflns_used 7942
_cell_measurement_temperature 100(2)
_cell_measurement_theta_max 26.07
_cell_measurement_theta_min 2.38
_cell_volume 1335.28(11)
_computing_cell_refinement 'SAINTPLUS (Bruker AXS, 2004)'
_computing_data_reduction SAINTPLUS
_computing_molecular_graphics 'SHELXLE (Hubschle, 2011)'
_computing_publication_material 'Mercury 3.7 (CCDC, 2016)'
_computing_structure_refinement 'SHELXL-2014/5 (Sheldrick, 2014)'
_computing_structure_solution 'SHELXS97 (Sheldrick, 1997)'
_diffrn_ambient_temperature 100(2)
_diffrn_measured_fraction_theta_full 1.000
_diffrn_measured_fraction_theta_max 0.988
_diffrn_measurement_device_type 'Bruker SMART APEX II CCD'
_diffrn_measurement_method '\w and \y'
_diffrn_radiation_monochromator graphite
_diffrn_radiation_source 'fine-focus sealed tube'
_diffrn_radiation_type MoK\a
_diffrn_radiation_wavelength 0.71073
_diffrn_reflns_av_R_equivalents 0.0345
_diffrn_reflns_av_unetI/netI 0.0214
_diffrn_reflns_Laue_measured_fraction_full 1.000
_diffrn_reflns_Laue_measured_fraction_max 0.988
_diffrn_reflns_limit_h_max 10
_diffrn_reflns_limit_h_min -10
_diffrn_reflns_limit_k_max 17
_diffrn_reflns_limit_k_min -17
_diffrn_reflns_limit_l_max 14
_diffrn_reflns_limit_l_min -14
_diffrn_reflns_number 20398
_diffrn_reflns_point_group_measured_fraction_full 1.000
_diffrn_reflns_point_group_measured_fraction_max 0.988
_diffrn_reflns_theta_full 25.242
_diffrn_reflns_theta_max 26.366
_diffrn_reflns_theta_min 1.891
_exptl_absorpt_coefficient_mu 9.311
_exptl_absorpt_correction_T_max 0.7094
_exptl_absorpt_correction_T_min 0.5112
_exptl_absorpt_correction_type numerical
_exptl_absorpt_process_details 'SADABS (Sheldrick, 2004)'
_exptl_crystal_colour yellow
_exptl_crystal_density_diffrn 2.966
_exptl_crystal_description block
_exptl_crystal_F_000 1068
_exptl_crystal_size_max 0.070
_exptl_crystal_size_mid 0.050
_exptl_crystal_size_min 0.030
_refine_diff_density_max 1.772
_refine_diff_density_min -2.857
_refine_diff_density_rms 0.158
_refine_ls_extinction_method none
_refine_ls_goodness_of_fit_ref 1.042
_refine_ls_hydrogen_treatment constr
_refine_ls_matrix_type full
_refine_ls_number_parameters 133
_refine_ls_number_reflns 2806
_refine_ls_number_restraints 108
_refine_ls_restrained_S_all 1.029
_refine_ls_R_factor_all 0.0290
_refine_ls_R_factor_gt 0.0225
_refine_ls_shift/su_max 0.001
_refine_ls_shift/su_mean 0.000
_refine_ls_structure_factor_coef Fsqd
_refine_ls_weighting_details 'w=1/[\s^2^(Fo^2^)+(0.0131P)^2^+7.8927P] where P=(Fo^2^+2Fc^2^)/3'
_refine_ls_weighting_scheme calc
_refine_ls_wR_factor_gt 0.0454
_refine_ls_wR_factor_ref 0.0478
_reflns_Friedel_coverage 0.000
_reflns_number_gt 2474
_reflns_number_total 2806
_reflns_threshold_expression 'I > 2\s(I)'
_cod_data_source_file ao8b01986_si_002.cif
_cod_data_source_block mo_RDP704_0m_a
_cod_original_sg_symbol_H-M 'P 21/m'
_cod_database_code 4516104
_shelx_space_group_comment
;
The symmetry employed for this shelxl refinement is uniquely defined
by the following loop, which should always be used as a source of
symmetry information in preference to the above space-group names.
They are only intended as comments.
;
_shelx_estimated_absorpt_t_min 0.562
_shelx_estimated_absorpt_t_max 0.768
_shelxl_version_number 2014/5

loop_
_space_group_symop_operation_xyz
'x, y, z'
'-x, y+1/2, -z'
'-x, -y, -z'
'x, -y-1/2, z'

loop_
_atom_site_label
_atom_site_type_symbol
_atom_site_fract_x
_atom_site_fract_y
_atom_site_fract_z
_atom_site_U_iso_or_equiv
_atom_site_adp_type
_atom_site_occupancy
_atom_site_site_symmetry_order
_atom_site_calc_flag
_atom_site_refinement_flags_posn
_atom_site_refinement_flags_adp
_atom_site_refinement_flags_occupancy
I1 I -0.08272(6) 0.7500 0.50597(4) 0.02034(10) Uani 1 2 d S TU P
I2 I 0.23215(4) 0.58833(2) 0.37726(3) 0.01717(8) Uani 1 1 d . U .
I3 I -0.18854(5) 0.7500 0.11662(4) 0.01773(10) Uani 1 2 d S TU P
I4 I 0.28636(5) 0.7500 0.07011(4) 0.01667(10) Uani 1 2 d S TU P
I5 I 0.0000 0.5000 0.0000 0.04097(15) Uani 1 2 d S U P
Cu1 Cu 0.06607(10) 0.7500 0.34616(8) 0.01917(18) Uani 1 2 d S TU P
Cu2 Cu 0.08647(7) 0.65304(4) 0.14974(5) 0.01715(13) Uani 1 1 d . U .
N1 N 0.7544(5) 0.5476(3) 0.3149(4) 0.0254(9) Uani 1 1 d . U .
H1N H 0.8161 0.5889 0.3686 0.030 Uiso 1 1 calc R U .
C1 C 0.5987(6) 0.5697(4) 0.2533(5) 0.0274(11) Uani 1 1 d . U .
H1 H 0.5554 0.6281 0.2684 0.033 Uiso 1 1 calc R U .
C2 C 0.5020(6) 0.5067(4) 0.1674(5) 0.0281(11) Uani 1 1 d . U .
H2 H 0.3906 0.5211 0.1225 0.034 Uiso 1 1 calc R U .
C3 C 0.5672(6) 0.4225(4) 0.1468(5) 0.0271(11) Uani 1 1 d . U .
H3 H 0.5015 0.3789 0.0867 0.033 Uiso 1 1 calc R U .
C4 C 0.7293(7) 0.4018(4) 0.2141(5) 0.0294(11) Uani 1 1 d . U .
H4 H 0.7757 0.3438 0.2011 0.035 Uiso 1 1 calc R U .
C5 C 0.8214(6) 0.4658(4) 0.2994(5) 0.0271(11) Uani 1 1 d . U .
H5 H 0.9322 0.4523 0.3474 0.033 Uiso 1 1 calc R U .
N2 N 0.4571(8) 0.2500 0.3921(6) 0.0354(16) Uani 1 2 d S TU P
H2N H 0.5515 0.2500 0.4544 0.042 Uiso 1 2 calc R U P
C6 C 0.3824(6) 0.3341(3) 0.3429(4) 0.0201(10) Uani 1 1 d . U .
H6 H 0.4309 0.3929 0.3774 0.024 Uiso 1 1 calc R U .
C7 C 0.2390(5) 0.3330(3) 0.2447(4) 0.0161(9) Uani 1 1 d . U .
H7 H 0.1881 0.3912 0.2102 0.019 Uiso 1 1 calc R U .
C8 C 0.1678(8) 0.2500 0.1955(6) 0.0218(14) Uani 1 2 d S TU P
H8 H 0.0678 0.2500 0.1264 0.026 Uiso 1 2 calc R U P

loop_
_atom_site_aniso_label
_atom_site_aniso_U_11
_atom_site_aniso_U_22
_atom_site_aniso_U_33
_atom_site_aniso_U_23
_atom_site_aniso_U_13
_atom_site_aniso_U_12
I1 0.0297(2) 0.0172(2) 0.0182(2) 0.000 0.01355(19) 0.000
I2 0.01979(15) 0.01467(14) 0.01412(14) -0.00120(11) 0.00264(12) -0.00005(12)
I3 0.0124(2) 0.0264(2) 0.0140(2) 0.000 0.00428(16) 0.000
I4 0.0150(2) 0.0162(2) 0.0200(2) 0.000 0.00785(17) 0.000
I5 0.0331(3) 0.0462(3) 0.0446(3) -0.0354(3) 0.0152(2) -0.0198(3)
Cu1 0.0221(4) 0.0190(4) 0.0175(4) 0.000 0.0085(3) 0.000
Cu2 0.0181(3) 0.0170(3) 0.0155(3) -0.0010(2) 0.0051(2) -0.0013(2)
N1 0.035(2) 0.018(2) 0.018(2) 0.0005(17) 0.0039(18) -0.0061(17)
C1 0.033(3) 0.019(2) 0.029(3) 0.006(2) 0.010(2) 0.004(2)
C2 0.023(2) 0.027(2) 0.032(3) 0.005(2) 0.008(2) -0.002(2)
C3 0.030(3) 0.025(3) 0.025(3) -0.003(2) 0.008(2) -0.006(2)
C4 0.030(3) 0.025(3) 0.035(3) -0.003(2) 0.014(2) 0.001(2)
C5 0.027(2) 0.023(2) 0.028(3) 0.003(2) 0.006(2) 0.000(2)
N2 0.031(3) 0.030(3) 0.037(4) 0.000 0.002(3) 0.000
C6 0.021(2) 0.017(2) 0.020(2) 0.0001(18) 0.0048(19) -0.0015(18)
C7 0.014(2) 0.020(2) 0.016(2) 0.0052(18) 0.0072(17) 0.0003(18)
C8 0.018(3) 0.034(3) 0.010(3) 0.000 0.002(3) 0.000

loop_
_atom_type_symbol
_atom_type_description
_atom_type_scat_dispersion_real
_atom_type_scat_dispersion_imag
_atom_type_scat_source
C C 0.0033 0.0016 'International Tables Vol C Tables 4.2.6.8 and 6.1.1.4'
H H 0.0000 0.0000 'International Tables Vol C Tables 4.2.6.8 and 6.1.1.4'
Cu Cu 0.3201 1.2651 'International Tables Vol C Tables 4.2.6.8 and 6.1.1.4'
I I -0.4742 1.8119 'International Tables Vol C Tables 4.2.6.8 and 6.1.1.4'
N N 0.0061 0.0033 'International Tables Vol C Tables 4.2.6.8 and 6.1.1.4'

loop_
_geom_angle_atom_site_label_1
_geom_angle_atom_site_label_2
_geom_angle_atom_site_label_3
_geom_angle
_geom_angle_site_symmetry_1
_geom_angle_site_symmetry_3
Cu2 I2 Cu1 61.59(2) . .
Cu2 I3 Cu2 61.19(3) 4_575 .
Cu2 I3 Cu1 59.42(2) 4_575 .
Cu2 I3 Cu1 59.42(2) . .
Cu2 I4 Cu2 62.23(3) . 4_575
Cu2 I5 Cu2 180.0 . 3_565
I1 Cu1 I2 107.18(2) . .
I1 Cu1 I2 107.18(2) . 4_575
I2 Cu1 I2 117.83(3) . 4_575
I1 Cu1 Cu2 142.31(2) . 4_575
I2 Cu1 Cu2 110.14(3) . 4_575
I2 Cu1 Cu2 58.750(17) 4_575 4_575
I1 Cu1 Cu2 142.31(2) . .
I2 Cu1 Cu2 58.750(17) . .
I2 Cu1 Cu2 110.14(3) 4_575 .
Cu2 Cu1 Cu2 60.52(3) 4_575 .
I1 Cu1 I3 103.63(3) . .
I2 Cu1 I3 109.99(2) . .
I2 Cu1 I3 109.99(2) 4_575 .
Cu2 Cu1 I3 58.47(2) 4_575 .
Cu2 Cu1 I3 58.47(2) . .
I2 Cu2 I4 112.45(2) . .
I2 Cu2 I3 113.92(2) . .
I4 Cu2 I3 111.58(2) . .
I2 Cu2 I5 106.59(2) . .
I4 Cu2 I5 104.97(2) . .
I3 Cu2 I5 106.60(2) . .
I2 Cu2 Cu1 59.659(19) . .
I4 Cu2 Cu1 106.63(2) . .
I3 Cu2 Cu1 62.11(2) . .
I5 Cu2 Cu1 148.38(3) . .
I2 Cu2 Cu2 110.246(14) . 4_575
I4 Cu2 Cu2 58.886(13) . 4_575
I3 Cu2 Cu2 59.406(13) . 4_575
I5 Cu2 Cu2 143.118(12) . 4_575
Cu1 Cu2 Cu2 59.740(15) . 4_575
C1 N1 C5 123.3(5) . .
C1 N1 H1N 118.4 . .
C5 N1 H1N 118.4 . .
N1 C1 C2 118.9(5) . .
N1 C1 H1 120.5 . .
C2 C1 H1 120.5 . .
C1 C2 C3 119.6(5) . .
C1 C2 H2 120.2 . .
C3 C2 H2 120.2 . .
C2 C3 C4 119.6(5) . .
C2 C3 H3 120.2 . .
C4 C3 H3 120.2 . .
C5 C4 C3 119.1(5) . .
C5 C4 H4 120.4 . .
C3 C4 H4 120.4 . .
N1 C5 C4 119.4(5) . .
N1 C5 H5 120.3 . .
C4 C5 H5 120.3 . .
C6 N2 C6 119.1(6) 4_565 .
C6 N2 H2N 120.4 4_565 .
C6 N2 H2N 120.4 . .
C7 C6 N2 119.7(5) . .
C7 C6 H6 120.1 . .
N2 C6 H6 120.1 . .
C8 C7 C6 120.7(5) . .
C8 C7 H7 119.6 . .
C6 C7 H7 119.6 . .
C7 C8 C7 119.9(6) . 4_565
C7 C8 H8 120.0 . .
C7 C8 H8 120.0 4_565 .

loop_
_geom_bond_atom_site_label_1
_geom_bond_atom_site_label_2
_geom_bond_distance
_geom_bond_site_symmetry_2
I1 Cu1 2.6237(9) .
I2 Cu2 2.6343(6) .
I2 Cu1 2.6593(5) .
I3 Cu2 2.6835(7) 4_575
I3 Cu2 2.6835(7) .
I3 Cu1 2.7823(9) .
I4 Cu2 2.6430(7) .
I4 Cu2 2.6430(7) 4_575
I5 Cu2 2.6953(6) .
I5 Cu2 2.6953(6) 3_565
Cu1 I2 2.6594(5) 4_575
Cu1 Cu2 2.7103(9) 4_575
Cu1 Cu2 2.7103(9) .
Cu2 Cu2 2.7315(11) 4_575
N1 C1 1.331(7) .
N1 C5 1.336(7) .
N1 H1N 0.8800 .
C1 C2 1.372(7) .
C1 H1 0.9500 .
C2 C3 1.375(7) .
C2 H2 0.9500 .
C3 C4 1.386(7) .
C3 H3 0.9500 .
C4 C5 1.364(7) .
C4 H4 0.9500 .
C5 H5 0.9500 .
N2 C6 1.375(6) 4_565
N2 C6 1.375(6) .
N2 H2N 0.8800 .
C6 C7 1.357(6) .
C6 H6 0.9500 .
C7 C8 1.350(6) .
C7 H7 0.9500 .
C8 C7 1.350(6) 4_565
C8 H8 0.9500 .

loop_
_geom_hbond_atom_site_label_D
_geom_hbond_atom_site_label_H
_geom_hbond_atom_site_label_A
_geom_hbond_distance_DH
_geom_hbond_distance_HA
_geom_hbond_distance_DA
_geom_hbond_angle_DHA
_geom_hbond_site_symmetry_A
N1 H1N I1 0.88 2.73 3.572(4) 161.5 1_655
C1 H1 I4 0.95 3.14 3.777(5) 125.9 .
C2 H2 I5 0.95 3.22 4.132(5) 161.0 .
C4 H4 I4 0.95 3.26 3.879(5) 124.8 3_665
C5 H5 I2 0.95 3.18 3.809(5) 125.4 1_655
N2 H2N I2 0.88 3.15 3.805(5) 133.3 3_666
N2 H2N I2 0.88 3.15 3.805(5) 133.3 2_646
C6 H6 I2 0.95 3.26 3.887(5) 125.1 .
C6 H6 I2 0.95 3.29 3.899(5) 124.1 3_666
C7 H7 I2 0.95 3.32 3.919(5) 122.7 .
C7 H7 I5 0.95 2.84 3.693(4) 149.8 .

loop_
_geom_torsion_atom_site_label_1
_geom_torsion_atom_site_label_2
_geom_torsion_atom_site_label_3
_geom_torsion_atom_site_label_4
_geom_torsion
_geom_torsion_site_symmetry_1
_geom_torsion_site_symmetry_4
C5 N1 C1 C2 -1.4(8) . .
N1 C1 C2 C3 -0.1(8) . .
C1 C2 C3 C4 0.9(8) . .
C2 C3 C4 C5 -0.3(8) . .
C1 N1 C5 C4 1.9(8) . .
C3 C4 C5 N1 -1.1(8) . .
C6 N2 C6 C7 -1.8(10) 4_565 .
N2 C6 C7 C8 0.7(8) . .
C6 C7 C8 C7 0.5(10) . 4_565
